data_9011704
loop_
_publ_author_name
'Saw, C. K.'
'Beaudry, B. J.'
'Stassis, C.'

_publ_section_title
;
 Location of deuterium in alpha-scandium
;
_journal_name_full 'Physical Review B - Condensed Matter'
_journal_page_first 7013
_journal_page_last 7017
_journal_paper_doi 10.1103/PhysRevB.27.7013
_journal_volume 27
_journal_year 1983
_chemical_compound_source Synthetic
_chemical_formula_sum Sc
_chemical_name_common Scandium
_chemical_name_mineral Scandium
_space_group_IT_number 194
_symmetry_space_group_name_Hall '-P 6c 2c'
_symmetry_space_group_name_H-M 'P 63/m m c'
_cell_angle_alpha 90
_cell_angle_beta 90
_cell_angle_gamma 120
_cell_length_a 3.3088
_cell_length_b 3.3088
_cell_length_c 5.2680
_cell_formula_units_Z 2
_cell_volume 49.948
_database_code_amcsd 0015237
_exptl_crystal_density_diffrn 2.989
_cod_database_code 9011704

loop_
_space_group_symop_operation_xyz
x,y,z
-x,-x+y,1/2+z
x,x-y,1/2-z
-x+y,-x,1/2-z
x-y,x,1/2+z
-y,-x,z
y,x,-z
y,-x+y,-z
-y,x-y,z
x-y,-y,1/2+z
-x+y,y,1/2-z
x,y,1/2-z
-x,-y,1/2+z
x,x-y,z
-x,-x+y,-z
x-y,x,-z
-x+y,-x,z
y,x,1/2+z
-y,-x,1/2-z
-y,x-y,1/2-z
y,-x+y,1/2+z
-x+y,y,z
x-y,-y,-z
-x,-y,-z

loop_
_atom_site_aniso_label
_atom_site_aniso_U_11
_atom_site_aniso_U_22
_atom_site_aniso_U_33
_atom_site_aniso_U_12
_atom_site_aniso_U_13
_atom_site_aniso_U_23
Sc 0.00830 0.00830 0.00940 0.00415 0.00000 0.00000

loop_
_atom_site_label
_atom_site_fract_x
_atom_site_fract_y
_atom_site_fract_z
_atom_site_U_iso_or_equiv
Sc 0.33333 0.66667 0.25000 0.00861

loop_
_cod_related_entry_id
_cod_related_entry_database
_cod_related_entry_code
1 ChemSpider 22392
2 AMCSD 0015237
